data_2312723
loop_
_publ_author_name
'Vypritskaia, Angelina'
'Zou, Xiaodong'
'Yang, Taimin'
'Waterman, David Geoffrey'

_publ_section_title
;
 How to use DIALS to process chemical crystallography 3D ED rotation data
 from pixel array detectors.
;
_journal_coeditor_code YP3238
_journal_issue 1
_journal_name_full 'Acta crystallographica. Section C, Structural chemistry'
_journal_paper_doi 10.1107/S2053229624011148
_journal_volume 81
_journal_year 2025
_chemical_formula_sum 'Al8 H16 Na8 O48 Si12'
_chemical_formula_weight 1520.89
_chemical_name_common natrolite
_space_group_crystal_system orthorhombic
_space_group_IT_number 43
_space_group_name_Hall 'F 2 -2d'
_space_group_name_H-M_alt 'F d d 2'
_atom_sites_solution_hydrogens mixed
_audit_creation_method SHELXL-2019/3
_cell_angle_alpha 90
_cell_angle_beta 90
_cell_angle_gamma 90
_cell_formula_units_Z 2
_cell_length_a 18.634(8)
_cell_length_b 18.788(4)
_cell_length_c 6.8361(15)
_cell_measurement_reflns_used 2469
_cell_measurement_temperature 293(2)
_cell_measurement_theta_max 1.179
_cell_measurement_theta_min 0.109
_cell_volume 2393.3(13)
_computing_structure_refinement
;
SHELXL2019 (Sheldrick, 2015<i>b</i>)
;
_computing_structure_solution
;
SHELXT2018 (Sheldrick, 2015<i>a</i>)
;
_diffrn_ambient_temperature 293(2)
_diffrn_measured_fraction_theta_full 0.963
_diffrn_measured_fraction_theta_max 0.915
_diffrn_measurement_device_type 'JEOL JEM-2100 TEM'
_diffrn_measurement_method '3D ED'
_diffrn_radiation_type electrons
_diffrn_radiation_wavelength 0.0251
_diffrn_reflns_av_R_equivalents 0.1738
_diffrn_reflns_av_unetI/netI 0.1248
_diffrn_reflns_limit_h_max 25
_diffrn_reflns_limit_h_min -27
_diffrn_reflns_limit_k_max 30
_diffrn_reflns_limit_k_min -25
_diffrn_reflns_limit_l_max 11
_diffrn_reflns_limit_l_min -10
_diffrn_reflns_number 9890
_diffrn_reflns_theta_full 0.863
_diffrn_reflns_theta_max 1.179
_diffrn_reflns_theta_min 0.109
_diffrn_source LaB6
_exptl_absorpt_coefficient_mu 0.000
_exptl_crystal_colour white
_exptl_crystal_density_diffrn 2.111
_exptl_crystal_description powder
_exptl_crystal_F_000 517
_refine_diff_density_max 0.315
_refine_diff_density_min -0.246
_refine_ls_abs_structure_details
;
 All f" are zero, so absolute structure could not be determined
;
_refine_ls_extinction_coef 336E1(8)
_refine_ls_extinction_expression Fc^*^=kFc[1+0.001xFc^2^\l^3^/sin(2\q)]^-1/4^
_refine_ls_extinction_method
;
SHELXL2019/2 (Sheldrick 2015<i>b</i>)
;
_refine_ls_goodness_of_fit_ref 1.170
_refine_ls_hydrogen_treatment mixed
_refine_ls_matrix_type full
_refine_ls_number_parameters 93
_refine_ls_number_reflns 2469
_refine_ls_number_restraints 2
_refine_ls_restrained_S_all 1.170
_refine_ls_R_factor_all 0.1586
_refine_ls_R_factor_gt 0.1387
_refine_ls_shift/su_max 0.000
_refine_ls_shift/su_mean 0.000
_refine_ls_structure_factor_coef Fsqd
_refine_ls_weighting_details 'w=1/[\s^2^(Fo^2^)+(0.1888P)^2^+2.0409P] where P=(Fo^2^+2Fc^2^)/3'
_refine_ls_weighting_scheme calc
_refine_ls_wR_factor_gt 0.3572
_refine_ls_wR_factor_ref 0.3791
_reflns_number_gt 1948
_reflns_number_total 2469
_reflns_threshold_expression 'I > 2\s(I)'
_cod_data_source_file yp3238.cif
_cod_data_source_block natrolite
_cod_database_code 2312723
_shelx_space_group_comment
;
The symmetry employed for this shelxl refinement is uniquely defined
by the following loop, which should always be used as a source of
symmetry information in preference to the above space-group names.
They are only intended as comments.
;

loop_
_space_group_symop_operation_xyz
'x, y, z'
'-x, -y, z'
'x+1/4, -y+1/4, z+1/4'
'-x+1/4, y+1/4, z+1/4'
'x, y+1/2, z+1/2'
'-x, -y+1/2, z+1/2'
'x+1/4, -y+3/4, z+3/4'
'-x+1/4, y+3/4, z+3/4'
'x+1/2, y, z+1/2'
'-x+1/2, -y, z+1/2'
'x+3/4, -y+1/4, z+3/4'
'-x+3/4, y+1/4, z+3/4'
'x+1/2, y+1/2, z'
'-x+1/2, -y+1/2, z'
'x+3/4, -y+3/4, z+1/4'
'-x+3/4, y+3/4, z+1/4'

loop_
_atom_site_type_symbol
_atom_site_label
_atom_site_fract_x
_atom_site_fract_y
_atom_site_fract_z
_atom_site_U_iso_or_equiv
_atom_site_adp_type
_atom_site_calc_flag
_atom_site_occupancy
_atom_site_disorder_assembly
_atom_site_disorder_group
Si Si01 0.3464(3) 0.7117(2) 0.1828(7) 0.0120(8) Uani d 1 . .
Na Na1 0.2791(5) 0.5315(4) 0.1912(14) 0.0303(15) Uani d 1 . .
Si Si02 0.250000 0.750000 0.5547(9) 0.0134(11) Uani d 1 . .
Al Al03 0.2870(3) 0.8438(2) 0.9418(7) 0.0131(9) Uani d 1 . .
O O005 0.4298(4) 0.6816(4) 0.1979(11) 0.0156(12) Uani d 1 . .
O O006 0.3474(5) 0.7860(4) 0.0575(14) 0.0233(16) Uani d 1 . .
O O007 0.2934(5) 0.6531(5) 0.0824(13) 0.0228(16) Uani d 1 . .
O O008 0.3200(5) 0.7279(5) 0.4148(10) 0.0203(15) Uani d 1 . .
O O009 0.2728(5) 0.8174(4) 0.6949(12) 0.0213(14) Uani d 1 . .
O O00A 0.1930(6) 0.5602(6) 0.4460(18) 0.035(2) Uani d 1 . .
H H1A 0.1440(15) 0.557(4) 0.393(4) 0.052 Uiso calc 1 . .
H H1B 0.195(5) 0.606(5) 0.529(13) 0.052 Uiso d 1 . .

loop_
_atom_site_aniso_label
_atom_site_aniso_U_11
_atom_site_aniso_U_22
_atom_site_aniso_U_33
_atom_site_aniso_U_12
_atom_site_aniso_U_13
_atom_site_aniso_U_23
Si01 0.012(2) 0.0095(15) 0.0139(16) 0.0009(13) -0.0002(15) 0.0023(15)
Na1 0.030(4) 0.021(3) 0.040(4) 0.000(2) -0.006(3) 0.008(3)
Si02 0.011(3) 0.015(3) 0.014(2) -0.002(2) 0.000 0.000
Al03 0.015(2) 0.0107(17) 0.0137(17) -0.0019(14) 0.0030(17) -0.0048(16)
O005 0.015(3) 0.014(3) 0.018(3) 0.002(2) -0.004(3) -0.002(2)
O006 0.026(4) 0.014(3) 0.030(4) 0.007(3) -0.006(3) 0.006(3)
O007 0.017(4) 0.021(3) 0.029(4) -0.001(3) -0.012(3) 0.003(3)
O008 0.020(4) 0.029(4) 0.012(3) -0.002(3) 0.004(2) 0.001(3)
O009 0.020(4) 0.023(3) 0.021(3) -0.002(3) -0.003(3) -0.007(3)
O00A 0.031(5) 0.038(5) 0.034(4) 0.001(4) 0.001(4) 0.009(4)

loop_
_atom_type_symbol
_atom_type_description
_atom_type_scat_dispersion_real
_atom_type_scat_dispersion_imag
_atom_type_scat_source
H H 0.0000 0.0000 'International Tables Vol C Tables 4.2.6.8 and 6.1.1.4'
O O 0.0000 0.0000 'International Tables Vol C Tables 4.2.6.8 and 6.1.1.4'
Na Na 0.0000 0.0000 'International Tables Vol C Tables 4.2.6.8 and 6.1.1.4'
Al Al 0.0000 0.0000 'International Tables Vol C Tables 4.2.6.8 and 6.1.1.4'
Si Si 0.0000 0.0000 'International Tables Vol C Tables 4.2.6.8 and 6.1.1.4'

loop_
_geom_angle_atom_site_label_1
_geom_angle_atom_site_label_2
_geom_angle_atom_site_label_3
_geom_angle_site_symmetry_1
_geom_angle_site_symmetry_3
_geom_angle
_geom_angle_publ_flag
O007 Si01 O006 . . 111.2(5) ?
O007 Si01 O005 . . 111.3(5) ?
O006 Si01 O005 . . 108.2(5) ?
O007 Si01 O008 . . 110.0(5) ?
O006 Si01 O008 . . 110.0(5) ?
O005 Si01 O008 . . 106.0(5) ?
O007 Si01 Na1 . 12_554 120.6(4) ?
O006 Si01 Na1 . 12_554 50.2(4) ?
O005 Si01 Na1 . 12_554 58.7(3) ?
O008 Si01 Na1 . 12_554 129.4(4) ?
O007 Na1 O00A . . 94.8(4) ?
O007 Na1 O006 . 16_545 87.9(4) ?
O00A Na1 O006 . 16_545 112.5(5) ?
O007 Na1 O00A . 10_564 115.4(5) ?
O00A Na1 O00A . 10_564 141.6(4) ?
O006 Na1 O00A 16_545 10_564 92.7(4) ?
O007 Na1 O005 . 11_464 68.1(3) ?
O00A Na1 O005 . 11_464 85.9(4) ?
O006 Na1 O005 16_545 11_464 151.4(4) ?
O00A Na1 O005 10_564 11_464 84.3(4) ?
O007 Na1 Si01 . 16_545 118.4(4) ?
O00A Na1 Si01 . 16_545 101.8(4) ?
O006 Na1 Si01 16_545 16_545 31.1(2) ?
O00A Na1 Si01 10_564 16_545 84.8(4) ?
O005 Na1 Si01 11_464 16_545 169.0(4) ?
O007 Na1 Al03 . 14_564 34.3(2) ?
O00A Na1 Al03 . 14_564 88.0(4) ?
O006 Na1 Al03 16_545 14_564 121.4(3) ?
O00A Na1 Al03 10_564 14_564 103.6(4) ?
O005 Na1 Al03 11_464 14_564 34.0(2) ?
Si01 Na1 Al03 16_545 14_564 152.4(3) ?
O009 Si02 O009 . 14_565 108.7(7) ?
O009 Si02 O008 . 14_565 110.1(4) ?
O009 Si02 O008 14_565 14_565 108.9(4) ?
O009 Si02 O008 . . 108.9(4) ?
O009 Si02 O008 14_565 . 110.1(4) ?
O008 Si02 O008 14_565 . 110.1(6) ?
O006 Al03 O005 1_556 12 110.2(5) ?
O006 Al03 O009 1_556 . 110.5(5) ?
O005 Al03 O009 12 . 109.6(5) ?
O006 Al03 O007 1_556 14_566 108.5(5) ?
O005 Al03 O007 12 14_566 104.6(4) ?
O009 Al03 O007 . 14_566 113.3(5) ?
O006 Al03 Na1 1_556 14_566 117.9(4) ?
O005 Al03 Na1 12 14_566 55.1(3) ?
O009 Al03 Na1 . 14_566 131.5(4) ?
O007 Al03 Na1 14_566 14_566 49.8(3) ?
Si01 O005 Al03 . 16_544 130.2(5) ?
Si01 O005 Na1 . 3_565 128.4(4) ?
Al03 O005 Na1 16_544 3_565 90.9(4) ?
Si01 O006 Al03 . 1_554 139.2(7) ?
Si01 O006 Na1 . 12_554 98.7(4) ?
Al03 O006 Na1 1_554 12_554 118.7(5) ?
Si01 O007 Al03 . 14_564 135.6(6) ?
Si01 O007 Na1 . . 125.1(5) ?
Al03 O007 Na1 14_564 . 96.0(4) ?
Si02 O008 Si01 . . 144.1(6) ?
Si02 O009 Al03 . . 143.7(6) ?
Na1 O00A Na1 . 10_565 101.2(4) ?

loop_
_geom_bond_atom_site_label_1
_geom_bond_atom_site_label_2
_geom_bond_site_symmetry_2
_geom_bond_distance
_geom_bond_publ_flag
Si01 O007 . 1.630(9) ?
Si01 O006 . 1.639(9) ?
Si01 O005 . 1.658(9) ?
Si01 O008 . 1.687(8) ?
Si01 Na1 12_554 3.136(9) ?
Na1 O007 . 2.416(11) ?
Na1 O00A . 2.429(16) ?
Na1 O006 16_545 2.436(13) ?
Na1 O00A 10_564 2.459(14) ?
Na1 O005 11_464 2.582(11) ?
Na1 Al03 14_564 3.148(9) ?
Si02 O009 . 1.644(8) ?
Si02 O009 14_565 1.644(8) ?
Si02 O008 14_565 1.671(9) ?
Si02 O008 . 1.671(9) ?
Al03 O006 1_556 1.752(9) ?
Al03 O005 12 1.762(8) ?
Al03 O009 . 1.779(9) ?
Al03 O007 14_566 1.782(9) ?
